data_2239891
loop_
_publ_author_name
'de Oliveira, Adriano Bof'
'Beck, Johannes'
'Daniels, J\"org'
'de Farias, Renan Lira'
'de Godoy Netto, Adelino Vieira'

_publ_section_title
;
 Crystal structure of
 (<i>E</i>)-2-[(2<i>S</i>,5<i>R</i>)-2-isopropyl-5-methylcyclohexylidene]hydrazine-1-carbothioamide
;
_journal_issue 9
_journal_name_full 'Acta Crystallographica Section E'
_journal_page_first o903
_journal_page_last o904
_journal_paper_doi 10.1107/S1600536814015980
_journal_volume 70
_journal_year 2014
_chemical_formula_iupac 'C11 H21 N3 S1'
_chemical_formula_moiety 'C11 H21 N3 S1'
_chemical_formula_sum 'C11 H21 N3 S'
_chemical_formula_weight 227.37
_chemical_name_common '(-)-3-Menthone thiosemicarbazone'
_chemical_name_systematic
(<i>E</i>)-2-[(2<i>S</i>,5<i>R</i>)-2-Isopropyl-5-methylcyclohexylidene]hydrazine-1-carbothioamide
_space_group_IT_number 19
_symmetry_cell_setting orthorhombic
_symmetry_space_group_name_Hall 'P 2ac 2ab'
_symmetry_space_group_name_H-M 'P 21 21 21'
_atom_sites_solution_hydrogens geom
_atom_sites_solution_primary direct
_atom_sites_solution_secondary difmap
_audit_creation_method SHELXL-97
_cell_angle_alpha 90.00
_cell_angle_beta 90.00
_cell_angle_gamma 90.00
_cell_formula_units_Z 4
_cell_length_a 8.21390(10)
_cell_length_b 11.6117(2)
_cell_length_c 13.8820(2)
_cell_measurement_reflns_used 37558
_cell_measurement_temperature 123(2)
_cell_measurement_theta_max 27.485
_cell_measurement_theta_min 2.91
_cell_volume 1324.03(3)
_computing_cell_refinement 'SCALEPACK (Otwinowski & Minor, 1997)'
_computing_data_collection 'COLLECT (Nonius, 1998)'
_computing_data_reduction 'DENZO and SCALEPACK (Otwinowski & Minor, 1997)'
_computing_molecular_graphics 'DIAMOND (Brandenburg, 2006)'
_computing_publication_material 'publCIF (Westrip, 2010)'
_computing_structure_refinement 'SHELXL97 (Sheldrick, 2008)'
_computing_structure_solution 'SHELXS97 (Sheldrick, 2008)'
_diffrn_ambient_temperature 123(2)
_diffrn_detector_area_resol_mean 9
_diffrn_measured_fraction_theta_full 0.998
_diffrn_measured_fraction_theta_max 0.998
_diffrn_measurement_device_type 'Nonius KappaCCD'
_diffrn_measurement_method 'CCD rotation images, thick slices'
_diffrn_radiation_monochromator graphite
_diffrn_radiation_type MoK\a
_diffrn_radiation_wavelength 0.71073
_diffrn_reflns_av_R_equivalents 0.0456
_diffrn_reflns_av_sigmaI/netI 0.0240
_diffrn_reflns_limit_h_max 10
_diffrn_reflns_limit_h_min -10
_diffrn_reflns_limit_k_max 15
_diffrn_reflns_limit_k_min -15
_diffrn_reflns_limit_l_max 18
_diffrn_reflns_limit_l_min -17
_diffrn_reflns_number 22998
_diffrn_reflns_theta_full 27.50
_diffrn_reflns_theta_max 27.50
_diffrn_reflns_theta_min 2.93
_diffrn_standards_number 22998
_exptl_absorpt_coefficient_mu 0.221
_exptl_absorpt_correction_T_max 0.9877
_exptl_absorpt_correction_T_min 0.8901
_exptl_absorpt_correction_type analytical
_exptl_absorpt_process_details '(Alcock, 1970)'
_exptl_crystal_colour colourless
_exptl_crystal_density_diffrn 1.141
_exptl_crystal_density_method 'not measured'
_exptl_crystal_description needle
_exptl_crystal_F_000 496
_exptl_crystal_size_max 0.54
_exptl_crystal_size_mid 0.10
_exptl_crystal_size_min 0.06
_refine_diff_density_max 0.146
_refine_diff_density_min -0.190
_refine_ls_abs_structure_details 'Flack (1983), <b>???? Friedel pairs</b>'
_refine_ls_abs_structure_Flack 0.05(5)
_refine_ls_extinction_method none
_refine_ls_goodness_of_fit_ref 1.049
_refine_ls_hydrogen_treatment refall
_refine_ls_matrix_type full
_refine_ls_number_parameters 220
_refine_ls_number_reflns 3033
_refine_ls_number_restraints 0
_refine_ls_restrained_S_all 1.049
_refine_ls_R_factor_all 0.0283
_refine_ls_R_factor_gt 0.0246
_refine_ls_shift/su_max 0.001
_refine_ls_shift/su_mean 0.000
_refine_ls_structure_factor_coef Fsqd
_refine_ls_weighting_details 'calc w=1/[\s^2^(Fo^2^)+(0.0305P)^2^+0.1951P] where P=(Fo^2^+2Fc^2^)/3'
_refine_ls_weighting_scheme calc
_refine_ls_wR_factor_gt 0.0575
_refine_ls_wR_factor_ref 0.0595
_reflns_number_gt 2848
_reflns_number_total 3033
_reflns_threshold_expression I>2sigma(I)
_cod_data_source_file su2751sup1.cif
_cod_data_source_block I
_cod_original_formula_sum 'C11 H21 N3 S1'
_cod_database_code 2239891
_cod_database_fobs_code 2239891

loop_
_symmetry_equiv_pos_as_xyz
'x, y, z'
'-x+1/2, -y, z+1/2'
'x+1/2, -y+1/2, -z'
'-x, y+1/2, -z+1/2'

loop_
_atom_site_type_symbol
_atom_site_label
_atom_site_fract_x
_atom_site_fract_y
_atom_site_fract_z
_atom_site_U_iso_or_equiv
_atom_site_adp_type
_atom_site_calc_flag
_atom_site_occupancy
_atom_site_symmetry_multiplicity
S S1 -0.08952(3) -0.30315(2) 0.48771(2) 0.02034(8) Uani d 1 1
N N1 0.04374(12) 0.00856(9) 0.41416(7) 0.0177(2) Uani d 1 1
N N2 0.04891(13) -0.11130(9) 0.42555(8) 0.0186(2) Uani d 1 1
N N3 -0.22424(13) -0.09979(10) 0.45259(9) 0.0231(2) Uani d 1 1
C C1 0.16488(14) 0.05821(10) 0.37313(8) 0.0168(2) Uani d 1 1
C C2 0.16273(15) 0.18913(11) 0.36955(8) 0.0192(2) Uani d 1 1
C C3 0.20800(17) 0.23095(11) 0.26796(10) 0.0238(3) Uani d 1 1
C C4 0.36682(16) 0.17718(11) 0.23241(11) 0.0263(3) Uani d 1 1
C C5 0.35351(16) 0.04665(11) 0.22932(9) 0.0217(3) Uani d 1 1
C C6 0.31196(15) -0.00025(11) 0.32996(9) 0.0193(2) Uani d 1 1
C C7 0.00597(17) 0.24498(11) 0.40902(10) 0.0244(3) Uani d 1 1
C C8 -0.14038(18) 0.23265(14) 0.34230(13) 0.0337(3) Uani d 1 1
C C9 0.0343(3) 0.37222(13) 0.43286(15) 0.0406(4) Uani d 1 1
C C10 0.50872(19) -0.00988(14) 0.19164(12) 0.0320(3) Uani d 1 1
C C11 -0.09004(15) -0.16286(9) 0.45455(8) 0.0166(2) Uani d 1 1
H HN2 0.139(2) -0.1453(14) 0.4388(12) 0.030(4) Uiso d 1 1
H HN3A -0.308(2) -0.1263(15) 0.4708(13) 0.038(5) Uiso d 1 1
H HN3B -0.214(2) -0.0304(16) 0.4401(12) 0.032(4) Uiso d 1 1
H H2 0.2510(19) 0.2111(14) 0.4104(11) 0.025(4) Uiso d 1 1
H H3A 0.1221(19) 0.2081(13) 0.2244(11) 0.026(4) Uiso d 1 1
H H3B 0.2167(19) 0.3172(14) 0.2688(11) 0.026(4) Uiso d 1 1
H H4A 0.395(2) 0.2061(14) 0.1673(12) 0.038(4) Uiso d 1 1
H H4B 0.4556(19) 0.1942(14) 0.2754(11) 0.027(4) Uiso d 1 1
H H5 0.2651(19) 0.0275(13) 0.1881(11) 0.022(4) Uiso d 1 1
H H6A 0.2988(18) -0.0818(14) 0.3277(11) 0.024(4) Uiso d 1 1
H H6B 0.4050(19) 0.0163(12) 0.3714(10) 0.021(3) Uiso d 1 1
H H7 -0.0193(19) 0.2058(13) 0.4704(11) 0.032(4) Uiso d 1 1
H H8A -0.124(2) 0.2778(16) 0.2830(13) 0.046(5) Uiso d 1 1
H H8B -0.237(2) 0.2586(16) 0.3744(12) 0.040(5) Uiso d 1 1
H H8C -0.160(2) 0.1543(16) 0.3249(12) 0.033(4) Uiso d 1 1
H H9A -0.058(2) 0.4100(15) 0.4585(12) 0.037(5) Uiso d 1 1
H H9B 0.123(3) 0.3810(18) 0.4819(17) 0.067(6) Uiso d 1 1
H H9C 0.063(2) 0.4138(15) 0.3757(14) 0.045(5) Uiso d 1 1
H H10A 0.606(2) 0.0073(14) 0.2334(12) 0.039(4) Uiso d 1 1
H H10B 0.494(2) -0.0917(18) 0.1884(13) 0.041(5) Uiso d 1 1
H H10C 0.533(2) 0.0126(17) 0.1271(15) 0.053(6) Uiso d 1 1

loop_
_atom_site_aniso_label
_atom_site_aniso_U_11
_atom_site_aniso_U_22
_atom_site_aniso_U_33
_atom_site_aniso_U_12
_atom_site_aniso_U_13
_atom_site_aniso_U_23
S1 0.01461(12) 0.01597(13) 0.03044(16) -0.00151(11) -0.00087(12) 0.00710(12)
N1 0.0187(5) 0.0138(5) 0.0206(5) -0.0008(4) -0.0011(4) 0.0037(4)
N2 0.0155(5) 0.0140(5) 0.0264(6) -0.0001(4) 0.0001(4) 0.0059(4)
N3 0.0150(5) 0.0163(5) 0.0380(7) -0.0007(4) 0.0031(5) 0.0053(5)
C1 0.0183(5) 0.0171(6) 0.0151(5) -0.0002(5) -0.0028(5) 0.0026(4)
C2 0.0201(5) 0.0157(5) 0.0217(6) -0.0026(5) -0.0036(5) 0.0016(5)
C3 0.0251(6) 0.0191(6) 0.0272(6) 0.0005(5) 0.0023(6) 0.0079(5)
C4 0.0263(7) 0.0213(7) 0.0314(7) -0.0008(5) 0.0073(6) 0.0095(5)
C5 0.0219(6) 0.0219(6) 0.0213(6) -0.0003(5) 0.0018(5) 0.0048(5)
C6 0.0183(5) 0.0174(6) 0.0223(6) -0.0014(5) 0.0000(5) 0.0053(5)
C7 0.0301(7) 0.0171(6) 0.0259(7) 0.0015(5) 0.0053(6) 0.0013(5)
C8 0.0249(7) 0.0326(8) 0.0435(9) 0.0071(6) 0.0017(6) 0.0066(7)
C9 0.0557(11) 0.0205(7) 0.0455(10) 0.0015(7) 0.0114(8) -0.0055(7)
C10 0.0324(7) 0.0295(8) 0.0342(8) 0.0045(6) 0.0108(7) 0.0073(6)
C11 0.0159(5) 0.0174(5) 0.0165(5) -0.0012(5) -0.0010(5) 0.0007(4)

loop_
_atom_type_symbol
_atom_type_description
_atom_type_scat_dispersion_real
_atom_type_scat_dispersion_imag
_atom_type_scat_source
C C 0.0033 0.0016 'International Tables Vol C Tables 4.2.6.8 and 6.1.1.4'
H H 0.0000 0.0000 'International Tables Vol C Tables 4.2.6.8 and 6.1.1.4'
N N 0.0061 0.0033 'International Tables Vol C Tables 4.2.6.8 and 6.1.1.4'
S S 0.1246 0.1234 'International Tables Vol C Tables 4.2.6.8 and 6.1.1.4'

loop_
_geom_angle_atom_site_label_1
_geom_angle_atom_site_label_2
_geom_angle_atom_site_label_3
_geom_angle
C1 N1 N2 118.21(10)
C11 N2 N1 116.64(10)
C11 N2 HN2 117.4(11)
N1 N2 HN2 120.5(11)
C11 N3 HN3A 120.0(13)
C11 N3 HN3B 117.0(12)
HN3A N3 HN3B 122.3(17)
N1 C1 C6 126.49(10)
N1 C1 C2 117.03(11)
C6 C1 C2 116.47(10)
C1 C2 C3 110.06(10)
C1 C2 C7 114.73(10)
C3 C2 C7 113.27(10)
C1 C2 H2 103.8(10)
C3 C2 H2 106.1(9)
C7 C2 H2 108.1(9)
C4 C3 C2 111.94(11)
C4 C3 H3A 108.0(9)
C2 C3 H3A 108.1(9)
C4 C3 H3B 110.5(9)
C2 C3 H3B 108.8(9)
H3A C3 H3B 109.4(12)
C5 C4 C3 110.80(10)
C5 C4 H4A 109.2(9)
C3 C4 H4A 110.8(10)
C5 C4 H4B 106.1(10)
C3 C4 H4B 111.2(9)
H4A C4 H4B 108.6(13)
C4 C5 C10 112.23(11)
C4 C5 C6 110.09(10)
C10 C5 C6 110.15(11)
C4 C5 H5 107.7(9)
C10 C5 H5 109.3(9)
C6 C5 H5 107.2(9)
C1 C6 C5 112.27(10)
C1 C6 H6A 111.6(9)
C5 C6 H6A 110.3(9)
C1 C6 H6B 107.7(8)
C5 C6 H6B 107.0(8)
H6A C6 H6B 107.6(12)
C8 C7 C9 109.98(13)
C8 C7 C2 113.76(11)
C9 C7 C2 110.83(12)
C8 C7 H7 108.4(9)
C9 C7 H7 106.8(9)
C2 C7 H7 106.7(9)
C7 C8 H8A 110.6(11)
C7 C8 H8B 110.0(10)
H8A C8 H8B 109.4(16)
C7 C8 H8C 112.0(10)
H8A C8 H8C 108.5(15)
H8B C8 H8C 106.2(15)
C7 C9 H9A 113.9(10)
C7 C9 H9B 110.8(12)
H9A C9 H9B 106.3(15)
C7 C9 H9C 110.1(10)
H9A C9 H9C 106.0(15)
H9B C9 H9C 109.5(16)
C5 C10 H10A 112.4(10)
C5 C10 H10B 109.9(11)
H10A C10 H10B 108.7(15)
C5 C10 H10C 112.4(12)
H10A C10 H10C 108.5(15)
H10B C10 H10C 104.6(16)
N3 C11 N2 116.90(10)
N3 C11 S1 122.69(9)
N2 C11 S1 120.37(9)

loop_
_geom_bond_atom_site_label_1
_geom_bond_atom_site_label_2
_geom_bond_distance
S1 C11 1.6928(11)
N1 C1 1.2833(15)
N1 N2 1.4015(14)
N2 C11 1.3502(15)
N2 HN2 0.858(17)
N3 C11 1.3237(16)
N3 HN3A 0.794(19)
N3 HN3B 0.829(18)
C1 C6 1.5098(17)
C1 C2 1.5211(16)
C2 C3 1.5372(17)
C2 C7 1.5423(18)
C2 H2 0.955(15)
C3 C4 1.5282(18)
C3 H3A 0.966(16)
C3 H3B 1.004(16)
C4 C5 1.5202(17)
C4 H4A 0.991(16)
C4 H4B 0.963(16)
C5 C10 1.5264(19)
C5 C6 1.5377(17)
C5 H5 0.951(15)
C6 H6A 0.954(16)
C6 H6B 0.976(15)
C7 C8 1.524(2)
C7 C9 1.5318(19)
C7 H7 0.988(16)
C8 H8A 0.984(19)
C8 H8B 0.961(19)
C8 H8C 0.955(18)
C9 H9A 0.947(18)
C9 H9B 1.00(2)
C9 H9C 0.96(2)
C10 H10A 1.008(19)
C10 H10B 0.96(2)
C10 H10C 0.95(2)

loop_
_geom_hbond_atom_site_label_D
_geom_hbond_atom_site_label_H
_geom_hbond_atom_site_label_A
_geom_hbond_site_symmetry_A
_geom_hbond_distance_DH
_geom_hbond_distance_HA
_geom_hbond_distance_DA
_geom_hbond_angle_DHA
N2 HN2 S1 3_546 0.858(17) 2.525(18) 3.3551(11) 163.1(15)
N3 HN3A S1 3_446 0.794(19) 2.52(2) 3.3104(12) 173.0(17)

loop_
_geom_torsion_atom_site_label_1
_geom_torsion_atom_site_label_2
_geom_torsion_atom_site_label_3
_geom_torsion_atom_site_label_4
_geom_torsion
C1 N1 N2 C11 -169.70(11)
N2 N1 C1 C6 3.59(18)
N2 N1 C1 C2 -174.83(9)
N1 C1 C2 C3 -133.96(11)
C6 C1 C2 C3 47.46(14)
N1 C1 C2 C7 -4.82(15)
C6 C1 C2 C7 176.60(11)
C1 C2 C3 C4 -52.04(14)
C7 C2 C3 C4 178.03(11)
C2 C3 C4 C5 59.56(15)
C3 C4 C5 C10 178.54(12)
C3 C4 C5 C6 -58.39(15)
N1 C1 C6 C5 133.17(12)
C2 C1 C6 C5 -48.41(14)
C4 C5 C6 C1 52.25(14)
C10 C5 C6 C1 176.53(11)
C1 C2 C7 C8 -73.69(14)
C3 C2 C7 C8 53.83(15)
C1 C2 C7 C9 161.77(12)
C3 C2 C7 C9 -70.71(15)
N1 N2 C11 N3 11.92(16)
N1 N2 C11 S1 -170.14(8)
